data_1534731
loop_
_publ_author_name
'Schwer, H.'
'Kaldis, E.'
'Karpinski, J.'
'Rossel, C.'

_publ_section_title
;
 The effect of Ca doping on the structures of YBa2Cu4O8 and Y2Ba4Cu7O14+x
 single crystals
;
_journal_name_full 'Journal of Solid State Chemistry'
_journal_page_first 96
_journal_page_last 103
_journal_volume 111
_journal_year 1994
_chemical_formula_sum 'Ba3.888 Ca0.17 Cu6.73 O14.4 Y1.942'
_chemical_name_systematic
;
(Y0.971 Ca0.029)2 (Ba0.944 Ca0.056)2 Ba2 Cu6.73 O14.4
;
_space_group_crystal_system orthorhombic
_space_group_IT_number 65
_space_group_name_Hall '-A 2 2'
_space_group_name_H-M_alt 'A m m m'
_cell_angle_alpha 90
_cell_angle_beta 90
_cell_angle_gamma 90
_cell_formula_units_Z 2
_cell_length_a 3.8572
_cell_length_b 3.8731
_cell_length_c 50.352
_cell_volume 752.225
_citation_journal_id_ASTM JSSCBI
_cod_data_source_file Schwer_JSSCBI_1994_1564.cif
_cod_data_source_block Ba3.888Ca0.17Cu6.73O14.4Y1.942
_cod_depositor_comments
;
 Updating space group information.

 Antanas Vaitkus,
 2018-06-10
;
_cod_original_cell_volume 752.2247
_cod_original_sg_symbol_Hall '-C 2 2 (z,x,y)'
_cod_database_code 1534731

loop_
_space_group_symop_id
_space_group_symop_operation_xyz
1 x,y,z
2 x,-y,-z
3 -x,y,-z
4 -x,-y,z
5 -x,-y,-z
6 -x,y,z
7 x,-y,z
8 x,y,-z
9 x,y+1/2,z+1/2
10 x,-y+1/2,-z+1/2
11 -x,y+1/2,-z+1/2
12 -x,-y+1/2,z+1/2
13 -x,-y+1/2,-z+1/2
14 -x,y+1/2,z+1/2
15 x,-y+1/2,z+1/2
16 x,y+1/2,-z+1/2

loop_
_atom_site_label
_atom_site_type_symbol
_atom_site_fract_x
_atom_site_fract_y
_atom_site_fract_z
_atom_site_occupancy
_atom_site_U_iso_or_equiv
Ba2 Ba+2 0.5 0.5 0.18782 1 0.0
O4 O-2 0.5 0 0.14314 1 0.0
Cu4 Cu+2 0 0 0.22996 1 0.0
Ca1 Ca+2 0.5 0.5 0.043 0.056 0.0
Cu1 Cu+2 0 0 0 0.73 0.0
O3 O-2 0 0.5 0.08626 1 0.0
O8 O-2 0 0.5 0 0.4 0.0
O6 O-2 0 0 0.1935 1 0.0
Cu3 Cu+2 0 0 0.14819 1 0.0
Ca2 Ca+2 0.5 0.5 0.11521 0.029 0.0
O2 O-2 0.5 0 0.0863 1 0.0
Cu2 Cu+2 0 0 0.08256 1 0.0
O7 O-2 0 0.5 0.23262 1 0.0
Y1 Y+3 0.5 0.5 0.11521 0.971 0.0
Ba1 Ba+2 0.5 0.5 0.043 0.944 0.0
O9 O-2 0.5 0 0 0.32 0.0
O1 O-2 0 0 0.03577 0.84 0.0
O5 O-2 0 0.5 0.14307 1 0.0
